data_4307998
loop_
_publ_author_name
'Abdessamad Grirrane'
'Irene Resa'
'Diego del R\'io'
'Amor Rodr\'iguez'
'Eleuterio \'Alvarez'
'Kurt Mereiter'
'Ernesto Carmona'

_publ_contact_author_address
;
 Prof. Dr. Ernesto Carmona
 Instituto de Investigaciones Quimicas - Departamento de Quimica Inorganica, 
 Consejo Superior de Investigaciones Cientificas - Universidad de Sevilla, 
 Avda. Americo Vespucio s/n, 41092, Sevilla, Spain
;
_publ_contact_author_email guzman@us.es
_publ_contact_author_fax '+34 954 460565'
_publ_contact_author_name 'Prof. Dr. Ernesto Carmona'
_publ_contact_author_phone '+34 954 489558'
_publ_section_title
;
Solid-State Structures and Solution Studies of Novel Cyclopentadienyl
Mercury Compounds
;
_journal_name_full 'Inorganic Chemistry'
_journal_page_first 4667
_journal_page_last 4676
_journal_paper_doi 10.1021/ic0624672
_journal_volume 46
_journal_year 2007
_chemical_formula_moiety 'C13 H21 Cl Hg'
_chemical_formula_sum 'C13 H21 Cl Hg'
_chemical_formula_weight 413.34
_chemical_name_common 'compound 2, HgCl(C5Me4-tBu)'
_chemical_name_systematic
; 
 ? 
;
_space_group_IT_number 15
_symmetry_cell_setting monoclinic
_symmetry_Int_Tables_number 15
_symmetry_space_group_name_Hall '-C 2yc'
_symmetry_space_group_name_H-M 'C 1 2/c 1'
_atom_sites_solution_hydrogens geom
_atom_sites_solution_primary direct
_atom_sites_solution_secondary difmap
_audit_creation_method SHELXL-97
_cell_angle_alpha 90.00
_cell_angle_beta 114.163(1)
_cell_angle_gamma 90.00
_cell_formula_units_Z 16
_cell_length_a 25.2360(14)
_cell_length_b 9.0785(4)
_cell_length_c 26.7146(15)
_cell_measurement_reflns_used 5408
_cell_measurement_temperature 100(2)
_cell_measurement_theta_max 30.56
_cell_measurement_theta_min 2.43
_cell_volume 5584.2(5)
_computing_cell_refinement 'SAINT+ v. 7.06 a (Bruker AXS, 2003)'
_computing_data_collection 'APEX-W2K-NT v. 1.0 (Bruker AXS, 2004)'
_computing_data_reduction 'SAINT+ v. 7.06 a (Bruker AXS, 2001)'
_computing_molecular_graphics 'XP, SHELXTL v. 6.10 (Bruker, 2000)'
_computing_publication_material 'XCIF, SHELXTL v. 6.12 (Bruker, 2001)'
_computing_structure_refinement 'SHELXL-97 (Sheldrick, 1997)'
_computing_structure_solution 'SHELXS-97 (Sheldrick, 1990)'
_diffrn_ambient_temperature 100(2)
_diffrn_detector_area_resol_mean 8.26
_diffrn_measured_fraction_theta_full 0.975
_diffrn_measured_fraction_theta_max 0.975
_diffrn_measurement_device_type 'Bruker-Nonius APEX II CCD area detector'
_diffrn_measurement_method 'phi and omega scans with narrow frames'
_diffrn_radiation_monochromator graphite
_diffrn_radiation_source 'fine-focus sealed tube'
_diffrn_radiation_type MoK\a
_diffrn_radiation_wavelength 0.71073
_diffrn_reflns_av_R_equivalents 0.0302
_diffrn_reflns_av_sigmaI/netI 0.0350
_diffrn_reflns_limit_h_max 36
_diffrn_reflns_limit_h_min -33
_diffrn_reflns_limit_k_max 12
_diffrn_reflns_limit_k_min -9
_diffrn_reflns_limit_l_max 36
_diffrn_reflns_limit_l_min -38
_diffrn_reflns_number 24944
_diffrn_reflns_theta_full 30.58
_diffrn_reflns_theta_max 30.58
_diffrn_reflns_theta_min 3.08
_diffrn_standards_number 0
_exptl_absorpt_coefficient_mu 11.186
_exptl_absorpt_correction_T_max 0.2677
_exptl_absorpt_correction_T_min 0.1153
_exptl_absorpt_correction_type numerical
_exptl_absorpt_process_details
;
 SADABS, Bruker (2003). APEX 2. Version 2.1. Bruker Analytical
 X-ray Solutions, Madison, Wisconsin, USA.
;
_exptl_crystal_colour yellow
_exptl_crystal_density_diffrn 1.967
_exptl_crystal_density_method 'not measured'
_exptl_crystal_description prism
_exptl_crystal_F_000 3136
_exptl_crystal_size_max 0.34
_exptl_crystal_size_mid 0.23
_exptl_crystal_size_min 0.16
_refine_diff_density_max 4.964
_refine_diff_density_min -4.644
_refine_diff_density_rms 0.225
_refine_ls_extinction_method none
_refine_ls_goodness_of_fit_ref 1.006
_refine_ls_hydrogen_treatment constr
_refine_ls_matrix_type full
_refine_ls_number_parameters 271
_refine_ls_number_reflns 8370
_refine_ls_number_restraints 0
_refine_ls_restrained_S_all 1.006
_refine_ls_R_factor_all 0.0392
_refine_ls_R_factor_gt 0.0325
_refine_ls_shift/su_max 0.003
_refine_ls_shift/su_mean 0.000
_refine_ls_structure_factor_coef Fsqd
_refine_ls_weighting_details 'calc w=1/[\s^2^(Fo^2^)+(0.0594P)^2^+0.0000P] where P=(Fo^2^+2Fc^2^)/3'
_refine_ls_weighting_scheme calc
_refine_ls_wR_factor_gt 0.0825
_refine_ls_wR_factor_ref 0.0859
_reflns_number_gt 7265
_reflns_number_total 8370
_reflns_threshold_expression >2sigma(I)
_cod_data_source_file ic0624672-file004_3.cif
_cod_data_source_block 2
_cod_depositor_comments
;
The following automatic conversions were performed:
'_symmetry_cell_setting' value 'Monoclinic' changed to 'monoclinic'
according to '/home/saulius/struct/CIF-dictionaries/cif_core.dic'
dictionary named 'cif_core.dic' version 2.4.1 from 2010-06-29.

Automatic conversion script
Id: cif_fix_enum 1527 2010-12-29 10:47:43Z saulius 
;
_cod_database_code 4307998

loop_
_symmetry_equiv_pos_as_xyz
'x, y, z'
'-x, y, -z+1/2'
'x+1/2, y+1/2, z'
'-x+1/2, y+1/2, -z+1/2'
'-x, -y, -z'
'x, -y, z-1/2'
'-x+1/2, -y+1/2, -z'
'x+1/2, -y+1/2, z-1/2'

loop_
_atom_site_label
_atom_site_type_symbol
_atom_site_fract_x
_atom_site_fract_y
_atom_site_fract_z
_atom_site_U_iso_or_equiv
_atom_site_adp_type
_atom_site_occupancy
_atom_site_symmetry_multiplicity
_atom_site_calc_flag
_atom_site_refinement_flags
_atom_site_disorder_assembly
_atom_site_disorder_group
Hg1 Hg 0.553884(5) 0.077988(15) 0.834071(5) 0.01524(5) Uani 1 1 d . . .
Cl1 Cl 0.45175(4) 0.09996(10) 0.78655(4) 0.01903(17) Uani 1 1 d . . .
C1 C 0.64199(14) 0.0379(4) 0.88955(14) 0.0154(7) Uani 1 1 d . . .
C2 C 0.64034(14) 0.1097(4) 0.94045(13) 0.0160(7) Uani 1 1 d . . .
C3 C 0.66801(15) 0.2418(4) 0.94841(14) 0.0178(7) Uani 1 1 d . . .
C4 C 0.69142(14) 0.2626(4) 0.90770(14) 0.0173(7) Uani 1 1 d . . .
C5 C 0.67720(14) 0.1466(4) 0.87273(14) 0.0163(7) Uani 1 1 d . . .
C6 C 0.65708(15) -0.1294(4) 0.89121(14) 0.0192(7) Uani 1 1 d . . .
C7 C 0.62143(19) -0.2270(5) 0.91213(19) 0.0313(10) Uani 1 1 d . . .
H7A H 0.6295 -0.3307 0.9078 0.047 Uiso 1 1 d R . .
H7B H 0.5800 -0.2071 0.8911 0.047 Uiso 1 1 d R . .
H7C H 0.6319 -0.2061 0.9510 0.047 Uiso 1 1 d R . .
C8 C 0.64724(19) -0.1886(5) 0.83406(16) 0.0282(9) Uani 1 1 d . . .
H8A H 0.6573 -0.2934 0.8368 0.042 Uiso 1 1 d R . .
H8B H 0.6718 -0.1341 0.8200 0.042 Uiso 1 1 d R . .
H8C H 0.6064 -0.1759 0.8090 0.042 Uiso 1 1 d R . .
C9 C 0.72145(16) -0.1468(4) 0.92956(16) 0.0251(9) Uani 1 1 d . . .
H9A H 0.7285 -0.1057 0.9656 0.038 Uiso 1 1 d R . .
H9B H 0.7453 -0.0943 0.9141 0.038 Uiso 1 1 d R . .
H9C H 0.7318 -0.2515 0.9334 0.038 Uiso 1 1 d R . .
C10 C 0.61203(18) 0.0506(5) 0.97592(17) 0.0257(9) Uani 1 1 d . . .
H10A H 0.6393 -0.0139 1.0041 0.039 Uiso 1 1 d R . .
H10B H 0.5773 -0.0056 0.9533 0.039 Uiso 1 1 d R . .
H10C H 0.6010 0.1326 0.9935 0.039 Uiso 1 1 d R . .
C11 C 0.67260(17) 0.3566(5) 0.99034(16) 0.0264(9) Uani 1 1 d . . .
H11A H 0.6495 0.3263 1.0105 0.040 Uiso 1 1 d R . .
H11B H 0.6579 0.4508 0.9719 0.040 Uiso 1 1 d R . .
H11C H 0.7133 0.3678 1.0160 0.040 Uiso 1 1 d R . .
C12 C 0.72418(17) 0.3980(4) 0.90544(17) 0.0253(9) Uani 1 1 d . . .
H12A H 0.7416 0.3831 0.8791 0.038 Uiso 1 1 d R . .
H12B H 0.7549 0.4175 0.9419 0.038 Uiso 1 1 d R . .
H12C H 0.6975 0.4821 0.8939 0.038 Uiso 1 1 d R . .
C13 C 0.69416(18) 0.1307(5) 0.82550(16) 0.0267(8) Uani 1 1 d . . .
H13A H 0.7144 0.2200 0.8223 0.040 Uiso 1 1 d R . .
H13B H 0.6593 0.1162 0.7916 0.040 Uiso 1 1 d R . .
H13C H 0.7199 0.0456 0.8317 0.040 Uiso 1 1 d R . .
Hg2 Hg 0.430360(6) 0.439261(15) 0.773163(5) 0.01661(5) Uani 1 1 d . . .
Cl2 Cl 0.43605(4) 0.42140(10) 0.68667(4) 0.01821(18) Uani 1 1 d . . .
C14 C 0.40660(15) 0.4778(4) 0.84010(15) 0.0182(7) Uani 1 1 d . . .
C15 C 0.44928(17) 0.3916(5) 0.88870(16) 0.0224(8) Uani 1 1 d . . .
C16 C 0.4225(2) 0.2724(5) 0.8974(2) 0.0343(10) Uani 1 1 d . . .
C17 C 0.3615(2) 0.2689(5) 0.8566(2) 0.0373(11) Uani 1 1 d . . .
C18 C 0.35150(16) 0.3852(5) 0.82345(18) 0.0280(9) Uani 1 1 d . . .
C19 C 0.40186(17) 0.6452(4) 0.84975(15) 0.0215(8) Uani 1 1 d . . .
C20 C 0.4587(2) 0.7257(5) 0.8622(2) 0.0437(13) Uani 1 1 d . . .
H20A H 0.4725 0.7035 0.8337 0.065 Uiso 1 1 d R . .
H20B H 0.4878 0.6935 0.8979 0.065 Uiso 1 1 d R . .
H20C H 0.4525 0.8321 0.8631 0.065 Uiso 1 1 d R . .
C21 C 0.3849(2) 0.6637(5) 0.89832(18) 0.0313(9) Uani 1 1 d . . .
H21A H 0.4156 0.6234 0.9316 0.047 Uiso 1 1 d R . .
H21B H 0.3485 0.6110 0.8907 0.047 Uiso 1 1 d R . .
H21C H 0.3796 0.7686 0.9038 0.047 Uiso 1 1 d R . .
C22 C 0.3555(3) 0.7219(6) 0.8001(2) 0.0497(16) Uani 1 1 d . . .
H22A H 0.3557 0.8277 0.8073 0.075 Uiso 1 1 d R . .
H22B H 0.3172 0.6810 0.7933 0.075 Uiso 1 1 d R . .
H22C H 0.3638 0.7059 0.7677 0.075 Uiso 1 1 d R . .
C23 C 0.51159(19) 0.4277(5) 0.92197(18) 0.0342(12) Uani 1 1 d . . .
H23A H 0.5145 0.4983 0.9507 0.051 Uiso 1 1 d R . .
H23B H 0.5284 0.4710 0.8982 0.051 Uiso 1 1 d R . .
H23C H 0.5327 0.3376 0.9388 0.051 Uiso 1 1 d R . .
C24 C 0.4477(3) 0.1567(7) 0.9400(3) 0.071(2) Uani 1 1 d . . .
H24A H 0.4457 0.0612 0.9222 0.107 Uiso 1 1 d R . .
H24B H 0.4258 0.1521 0.9629 0.107 Uiso 1 1 d R . .
H24C H 0.4884 0.1807 0.9629 0.107 Uiso 1 1 d R . .
C25 C 0.3204(3) 0.1476(7) 0.8545(3) 0.070(2) Uani 1 1 d . . .
H25A H 0.2832 0.1629 0.8231 0.105 Uiso 1 1 d R . .
H25B H 0.3143 0.1479 0.8885 0.105 Uiso 1 1 d R . .
H25C H 0.3369 0.0527 0.8507 0.105 Uiso 1 1 d R . .
C26 C 0.29526(19) 0.4175(6) 0.7737(2) 0.0460(15) Uani 1 1 d . . .
H26A H 0.2751 0.3249 0.7587 0.069 Uiso 1 1 d R . .
H26B H 0.3042 0.4682 0.7457 0.069 Uiso 1 1 d R . .
H26C H 0.2703 0.4804 0.7848 0.069 Uiso 1 1 d R . .

loop_
_atom_site_aniso_label
_atom_site_aniso_U_11
_atom_site_aniso_U_22
_atom_site_aniso_U_33
_atom_site_aniso_U_23
_atom_site_aniso_U_13
_atom_site_aniso_U_12
Hg1 0.01137(7) 0.01540(8) 0.01577(7) 0.00033(4) 0.00232(5) -0.00064(4)
Cl1 0.0130(3) 0.0197(4) 0.0214(4) 0.0004(3) 0.0041(3) -0.0009(3)
C1 0.0085(13) 0.0175(18) 0.0158(14) 0.0012(12) 0.0006(11) -0.0006(12)
C2 0.0115(14) 0.0195(18) 0.0145(14) 0.0018(12) 0.0028(11) 0.0005(13)
C3 0.0137(14) 0.0170(18) 0.0162(14) -0.0016(12) -0.0004(12) 0.0035(13)
C4 0.0111(14) 0.0151(18) 0.0207(15) 0.0024(12) 0.0014(12) 0.0017(12)
C5 0.0115(14) 0.0177(19) 0.0182(14) 0.0020(12) 0.0047(12) 0.0024(13)
C6 0.0168(15) 0.0145(19) 0.0203(15) -0.0005(13) 0.0015(13) -0.0006(13)
C7 0.032(2) 0.019(2) 0.042(2) 0.0065(17) 0.0142(19) -0.0018(17)
C8 0.034(2) 0.021(2) 0.0231(17) -0.0046(14) 0.0051(16) 0.0049(17)
C9 0.0202(17) 0.017(2) 0.0276(18) 0.0008(14) -0.0006(14) 0.0025(14)
C10 0.0221(18) 0.033(2) 0.0256(19) 0.0046(15) 0.0130(15) -0.0020(16)
C11 0.0223(17) 0.023(2) 0.0269(18) -0.0066(15) 0.0025(15) 0.0026(15)
C12 0.0177(17) 0.020(2) 0.0304(19) 0.0046(15) 0.0019(15) -0.0063(14)
C13 0.0263(19) 0.033(2) 0.0226(17) -0.0016(16) 0.0121(15) -0.0027(17)
Hg2 0.01227(7) 0.01885(9) 0.01925(7) -0.00093(4) 0.00701(5) 0.00110(4)
Cl2 0.0139(4) 0.0209(5) 0.0183(4) 0.0002(3) 0.0051(3) 0.0015(3)
C14 0.0136(14) 0.0189(19) 0.0227(16) -0.0013(13) 0.0080(12) -0.0001(13)
C15 0.0226(18) 0.025(2) 0.0240(17) 0.0061(15) 0.0144(14) 0.0050(15)
C16 0.043(3) 0.023(2) 0.053(3) 0.0057(19) 0.037(2) 0.0029(19)
C17 0.041(2) 0.025(2) 0.066(3) -0.015(2) 0.042(2) -0.015(2)
C18 0.0162(16) 0.038(3) 0.036(2) -0.0206(19) 0.0163(16) -0.0088(16)
C19 0.0261(18) 0.0168(19) 0.0228(16) 0.0001(13) 0.0113(14) 0.0023(15)
C20 0.058(3) 0.023(3) 0.061(3) -0.006(2) 0.036(3) -0.016(2)
C21 0.042(2) 0.026(2) 0.033(2) -0.0046(17) 0.0224(19) 0.0031(19)
C22 0.070(4) 0.041(3) 0.033(2) 0.009(2) 0.016(2) 0.035(3)
C23 0.021(2) 0.060(3) 0.0170(17) 0.0096(17) 0.0024(15) 0.0064(18)
C24 0.090(5) 0.044(4) 0.114(6) 0.049(4) 0.077(5) 0.027(3)
C25 0.080(5) 0.037(4) 0.128(7) -0.030(4) 0.078(5) -0.034(3)
C26 0.0154(19) 0.081(4) 0.041(3) -0.032(3) 0.0118(18) -0.007(2)

loop_
_atom_type_symbol
_atom_type_description
_atom_type_scat_dispersion_real
_atom_type_scat_dispersion_imag
_atom_type_scat_source
C C 0.0033 0.0016 'International Tables Vol C Tables 4.2.6.8 and 6.1.1.4'
H H 0.0000 0.0000 'International Tables Vol C Tables 4.2.6.8 and 6.1.1.4'
Cl Cl 0.1484 0.1585 'International Tables Vol C Tables 4.2.6.8 and 6.1.1.4'
Hg Hg -2.3894 9.2266 'International Tables Vol C Tables 4.2.6.8 and 6.1.1.4'

loop_
_geom_angle_atom_site_label_1
_geom_angle_atom_site_label_2
_geom_angle_atom_site_label_3
_geom_angle
_geom_angle_site_symmetry_1
_geom_angle_site_symmetry_3
_geom_angle_publ_flag
C1 Hg1 Cl1 168.44(11) . . ?
C5 C1 C2 102.7(3) . . ?
C5 C1 C6 118.5(3) . . ?
C2 C1 C6 119.1(3) . . ?
C5 C1 Hg1 104.7(2) . . ?
C2 C1 Hg1 98.3(2) . . ?
C6 C1 Hg1 110.9(2) . . ?
C3 C2 C10 124.3(4) . . ?
C3 C2 C1 108.5(3) . . ?
C10 C2 C1 127.2(3) . . ?
C2 C3 C4 109.8(3) . . ?
C2 C3 C11 127.4(4) . . ?
C4 C3 C11 122.7(4) . . ?
C5 C4 C3 110.0(3) . . ?
C5 C4 C12 127.3(4) . . ?
C3 C4 C12 122.7(3) . . ?
C4 C5 C13 124.8(4) . . ?
C4 C5 C1 108.9(3) . . ?
C13 C5 C1 126.3(3) . . ?
C7 C6 C9 108.6(3) . . ?
C7 C6 C8 106.3(3) . . ?
C9 C6 C8 108.9(3) . . ?
C7 C6 C1 113.7(3) . . ?
C9 C6 C1 107.4(3) . . ?
C8 C6 C1 111.9(3) . . ?
C6 C7 H7A 109.5 . . ?
C6 C7 H7B 109.5 . . ?
H7A C7 H7B 109.5 . . ?
C6 C7 H7C 109.5 . . ?
H7A C7 H7C 109.5 . . ?
H7B C7 H7C 109.5 . . ?
C6 C8 H8A 109.5 . . ?
C6 C8 H8B 109.5 . . ?
H8A C8 H8B 109.5 . . ?
C6 C8 H8C 109.5 . . ?
H8A C8 H8C 109.5 . . ?
H8B C8 H8C 109.5 . . ?
C6 C9 H9A 109.5 . . ?
C6 C9 H9B 109.5 . . ?
H9A C9 H9B 109.5 . . ?
C6 C9 H9C 109.5 . . ?
H9A C9 H9C 109.5 . . ?
H9B C9 H9C 109.5 . . ?
C2 C10 H10A 109.5 . . ?
C2 C10 H10B 109.5 . . ?
H10A C10 H10B 109.5 . . ?
C2 C10 H10C 109.5 . . ?
H10A C10 H10C 109.5 . . ?
H10B C10 H10C 109.5 . . ?
C3 C11 H11A 109.5 . . ?
C3 C11 H11B 109.5 . . ?
H11A C11 H11B 109.5 . . ?
C3 C11 H11C 109.5 . . ?
H11A C11 H11C 109.5 . . ?
H11B C11 H11C 109.5 . . ?
C4 C12 H12A 109.5 . . ?
C4 C12 H12B 109.5 . . ?
H12A C12 H12B 109.5 . . ?
C4 C12 H12C 109.5 . . ?
H12A C12 H12C 109.5 . . ?
H12B C12 H12C 109.5 . . ?
C5 C13 H13A 109.5 . . ?
C5 C13 H13B 109.5 . . ?
H13A C13 H13B 109.5 . . ?
C5 C13 H13C 109.5 . . ?
H13A C13 H13C 109.5 . . ?
H13B C13 H13C 109.5 . . ?
C14 Hg2 Cl2 166.97(9) . . ?
C15 C14 C18 102.0(3) . . ?
C15 C14 C19 115.9(3) . . ?
C18 C14 C19 117.6(3) . . ?
C15 C14 Hg2 106.7(3) . . ?
C18 C14 Hg2 101.5(2) . . ?
C19 C14 Hg2 111.5(3) . . ?
C16 C15 C23 123.7(4) . . ?
C16 C15 C14 109.3(4) . . ?
C23 C15 C14 126.9(4) . . ?
C15 C16 C17 109.6(4) . . ?
C15 C16 C24 127.7(5) . . ?
C17 C16 C24 122.7(5) . . ?
C18 C17 C16 109.3(4) . . ?
C18 C17 C25 128.1(6) . . ?
C16 C17 C25 122.6(6) . . ?
C17 C18 C26 125.9(4) . . ?
C17 C18 C14 109.9(4) . . ?
C26 C18 C14 124.1(4) . . ?
C20 C19 C22 106.8(4) . . ?
C20 C19 C21 109.1(4) . . ?
C22 C19 C21 107.7(4) . . ?
C20 C19 C14 112.1(3) . . ?
C22 C19 C14 112.6(3) . . ?
C21 C19 C14 108.4(3) . . ?
C19 C20 H20A 109.5 . . ?
C19 C20 H20B 109.5 . . ?
H20A C20 H20B 109.5 . . ?
C19 C20 H20C 109.5 . . ?
H20A C20 H20C 109.5 . . ?
H20B C20 H20C 109.5 . . ?
C19 C21 H21A 109.5 . . ?
C19 C21 H21B 109.5 . . ?
H21A C21 H21B 109.5 . . ?
C19 C21 H21C 109.5 . . ?
H21A C21 H21C 109.5 . . ?
H21B C21 H21C 109.5 . . ?
C19 C22 H22A 109.5 . . ?
C19 C22 H22B 109.5 . . ?
H22A C22 H22B 109.5 . . ?
C19 C22 H22C 109.5 . . ?
H22A C22 H22C 109.5 . . ?
H22B C22 H22C 109.5 . . ?
C15 C23 H23A 109.5 . . ?
C15 C23 H23B 109.5 . . ?
H23A C23 H23B 109.5 . . ?
C15 C23 H23C 109.5 . . ?
H23A C23 H23C 109.5 . . ?
H23B C23 H23C 109.5 . . ?
C16 C24 H24A 109.5 . . ?
C16 C24 H24B 109.5 . . ?
H24A C24 H24B 109.5 . . ?
C16 C24 H24C 109.5 . . ?
H24A C24 H24C 109.5 . . ?
H24B C24 H24C 109.5 . . ?
C17 C25 H25A 109.5 . . ?
C17 C25 H25B 109.5 . . ?
H25A C25 H25B 109.5 . . ?
C17 C25 H25C 109.5 . . ?
H25A C25 H25C 109.5 . . ?
H25B C25 H25C 109.5 . . ?
C18 C26 H26A 109.5 . . ?
C18 C26 H26B 109.5 . . ?
H26A C26 H26B 109.5 . . ?
C18 C26 H26C 109.5 . . ?
H26A C26 H26C 109.5 . . ?
H26B C26 H26C 109.5 . . ?

loop_
_geom_bond_atom_site_label_1
_geom_bond_atom_site_label_2
_geom_bond_distance
_geom_bond_site_symmetry_2
_geom_bond_publ_flag
Hg1 C1 2.139(3) . ?
Hg1 Cl1 2.3697(8) . ?
C1 C5 1.514(5) . ?
C1 C2 1.524(5) . ?
C1 C6 1.562(5) . ?
C2 C3 1.361(5) . ?
C2 C10 1.500(6) . ?
C3 C4 1.447(6) . ?
C3 C11 1.499(5) . ?
C4 C5 1.355(5) . ?
C4 C12 1.496(5) . ?
C5 C13 1.496(5) . ?
C6 C7 1.523(6) . ?
C6 C9 1.533(5) . ?
C6 C8 1.540(5) . ?
C7 H7A 0.9800 . ?
C7 H7B 0.9800 . ?
C7 H7C 0.9800 . ?
C8 H8A 0.9800 . ?
C8 H8B 0.9800 . ?
C8 H8C 0.9800 . ?
C9 H9A 0.9800 . ?
C9 H9B 0.9800 . ?
C9 H9C 0.9800 . ?
C10 H10A 0.9800 . ?
C10 H10B 0.9800 . ?
C10 H10C 0.9800 . ?
C11 H11A 0.9800 . ?
C11 H11B 0.9800 . ?
C11 H11C 0.9800 . ?
C12 H12A 0.9800 . ?
C12 H12B 0.9800 . ?
C12 H12C 0.9800 . ?
C13 H13A 0.9800 . ?
C13 H13B 0.9800 . ?
C13 H13C 0.9800 . ?
Hg2 C14 2.135(4) . ?
Hg2 Cl2 2.3785(10) . ?
C14 C15 1.521(5) . ?
C14 C18 1.527(5) . ?
C14 C19 1.554(6) . ?
C15 C16 1.346(6) . ?
C15 C23 1.492(6) . ?
C16 C17 1.477(7) . ?
C16 C24 1.486(7) . ?
C17 C18 1.334(7) . ?
C17 C25 1.498(7) . ?
C18 C26 1.524(6) . ?
C19 C20 1.521(6) . ?
C19 C22 1.531(6) . ?
C19 C21 1.534(6) . ?
C20 H20A 0.9800 . ?
C20 H20B 0.9800 . ?
C20 H20C 0.9800 . ?
C21 H21A 0.9800 . ?
C21 H21B 0.9800 . ?
C21 H21C 0.9800 . ?
C22 H22A 0.9800 . ?
C22 H22B 0.9800 . ?
C22 H22C 0.9800 . ?
C23 H23A 0.9800 . ?
C23 H23B 0.9800 . ?
C23 H23C 0.9800 . ?
C24 H24A 0.9800 . ?
C24 H24B 0.9800 . ?
C24 H24C 0.9800 . ?
C25 H25A 0.9800 . ?
C25 H25B 0.9800 . ?
C25 H25C 0.9800 . ?
C26 H26A 0.9800 . ?
C26 H26B 0.9800 . ?
C26 H26C 0.9800 . ?

loop_
_geom_torsion_atom_site_label_1
_geom_torsion_atom_site_label_2
_geom_torsion_atom_site_label_3
_geom_torsion_atom_site_label_4
_geom_torsion
_geom_torsion_site_symmetry_1
_geom_torsion_site_symmetry_2
_geom_torsion_site_symmetry_3
_geom_torsion_site_symmetry_4
_geom_torsion_publ_flag
Cl1 Hg1 C1 C5 -157.9(4) . . . . ?
Cl1 Hg1 C1 C2 -52.4(6) . . . . ?
Cl1 Hg1 C1 C6 73.2(6) . . . . ?
C5 C1 C2 C3 2.8(3) . . . . ?
C6 C1 C2 C3 135.9(3) . . . . ?
Hg1 C1 C2 C3 -104.4(3) . . . . ?
C5 C1 C2 C10 -178.9(3) . . . . ?
C6 C1 C2 C10 -45.7(5) . . . . ?
Hg1 C1 C2 C10 73.9(4) . . . . ?
C10 C2 C3 C4 178.6(3) . . . . ?
C1 C2 C3 C4 -3.0(4) . . . . ?
C10 C2 C3 C11 -4.2(6) . . . . ?
C1 C2 C3 C11 174.2(3) . . . . ?
C2 C3 C4 C5 2.0(4) . . . . ?
C11 C3 C4 C5 -175.3(3) . . . . ?
C2 C3 C4 C12 179.8(3) . . . . ?
C11 C3 C4 C12 2.5(5) . . . . ?
C3 C4 C5 C13 -179.9(3) . . . . ?
C12 C4 C5 C13 2.4(6) . . . . ?
C3 C4 C5 C1 -0.1(4) . . . . ?
C12 C4 C5 C1 -177.8(3) . . . . ?
C2 C1 C5 C4 -1.6(3) . . . . ?
C6 C1 C5 C4 -135.1(3) . . . . ?
Hg1 C1 C5 C4 100.7(3) . . . . ?
C2 C1 C5 C13 178.3(3) . . . . ?
C6 C1 C5 C13 44.7(4) . . . . ?
Hg1 C1 C5 C13 -79.4(4) . . . . ?
C5 C1 C6 C7 176.3(3) . . . . ?
C2 C1 C6 C7 50.4(4) . . . . ?
Hg1 C1 C6 C7 -62.6(3) . . . . ?
C5 C1 C6 C9 56.2(4) . . . . ?
C2 C1 C6 C9 -69.8(4) . . . . ?
Hg1 C1 C6 C9 177.3(3) . . . . ?
C5 C1 C6 C8 -63.2(4) . . . . ?
C2 C1 C6 C8 170.9(3) . . . . ?
Hg1 C1 C6 C8 57.9(4) . . . . ?
Cl2 Hg2 C14 C15 167.8(3) . . . . ?
Cl2 Hg2 C14 C18 61.4(6) . . . . ?
Cl2 Hg2 C14 C19 -64.7(6) . . . . ?
C18 C14 C15 C16 -0.1(5) . . . . ?
C19 C14 C15 C16 129.0(4) . . . . ?
Hg2 C14 C15 C16 -106.2(4) . . . . ?
C18 C14 C15 C23 178.9(4) . . . . ?
C19 C14 C15 C23 -52.0(6) . . . . ?
Hg2 C14 C15 C23 72.8(5) . . . . ?
C23 C15 C16 C17 -178.9(4) . . . . ?
C14 C15 C16 C17 0.1(5) . . . . ?
C23 C15 C16 C24 0.1(8) . . . . ?
C14 C15 C16 C24 179.1(5) . . . . ?
C15 C16 C17 C18 -0.1(6) . . . . ?
C24 C16 C17 C18 -179.2(5) . . . . ?
C15 C16 C17 C25 178.5(5) . . . . ?
C24 C16 C17 C25 -0.6(8) . . . . ?
C16 C17 C18 C26 176.0(4) . . . . ?
C25 C17 C18 C26 -2.5(8) . . . . ?
C16 C17 C18 C14 0.0(5) . . . . ?
C25 C17 C18 C14 -178.5(5) . . . . ?
C15 C14 C18 C17 0.0(5) . . . . ?
C19 C14 C18 C17 -128.0(4) . . . . ?
Hg2 C14 C18 C17 110.1(3) . . . . ?
C15 C14 C18 C26 -176.1(4) . . . . ?
C19 C14 C18 C26 55.9(5) . . . . ?
Hg2 C14 C18 C26 -66.0(4) . . . . ?
C15 C14 C19 C20 62.9(5) . . . . ?
C18 C14 C19 C20 -176.1(4) . . . . ?
Hg2 C14 C19 C20 -59.4(4) . . . . ?
C15 C14 C19 C22 -176.6(4) . . . . ?
C18 C14 C19 C22 -55.6(5) . . . . ?
Hg2 C14 C19 C22 61.1(4) . . . . ?
C15 C14 C19 C21 -57.6(4) . . . . ?
C18 C14 C19 C21 63.4(4) . . . . ?
Hg2 C14 C19 C21 -179.9(3) . . . . ?
